data_1526612
loop_
_publ_author_name
'Shishkina, O.V.'
'Mikhailov, Yu.N.'
'Gorbunova, Yu.E.'
'Serezhkina, L.B.'
'Serezhkin, V.N.'

_publ_section_title
;
 Crystal structure of Rb (U O2 Se O4 (O H) * (H2 O))
;
_journal_name_full 'Doklady Akad. Nauk'
_journal_page_first 356
_journal_page_last 360
_journal_volume 376
_journal_year 2001
_chemical_formula_sum 'H3 O8 Rb Se U'
_chemical_name_systematic 'Rb (U O2 (Se O4) (O H) (H2 O))'
_space_group_IT_number 14
_symmetry_space_group_name_Hall '-P 2ybc'
_symmetry_space_group_name_H-M 'P 1 21/c 1'
_cell_angle_alpha 90
_cell_angle_beta 107.22
_cell_angle_gamma 90
_cell_formula_units_Z 4
_cell_length_a 8.273
_cell_length_b 8.085
_cell_length_c 11.791
_cell_volume 753.315
_citation_journal_id_ASTM DAKNEQ
_cod_data_source_file Shishkina_DAKNEQ_2001_988.cif
_cod_data_source_block H3O8Rb1Se1U1
_cod_original_cell_volume 753.3151
_cod_original_formula_sum 'H3 O8 Rb1 Se1 U1'
_cod_database_code 1526612

loop_
_symmetry_equiv_pos_as_xyz
x,y,z
-x,y+1/2,-z+1/2
-x,-y,-z
x,-y-1/2,z-1/2

loop_
_atom_site_label
_atom_site_type_symbol
_atom_site_fract_x
_atom_site_fract_y
_atom_site_fract_z
_atom_site_occupancy
_atom_site_U_iso_or_equiv
O7 O-2 0.843 0.204 0.6031 1 0.0
O1 O-2 0.586 0.019 0.145 1 0.0
O6 O-2 0.28 0.274 0.025 1 0.0
O2 O-2 0.259 0.175 0.256 1 0.0
Se1 Se+6 0.7954 0.2331 0.4612 1 0.0
O4 O-2 0.221 -0.065 0.064 1 0.0
Rb1 Rb+1 0.938 -0.0377 0.2026 1 0.0
O5 O-2 0.615 0.14 0.3988 1 0.0
O8 O-2 0.941 0.167 0.407 1 0.0
U1 U+6 0.42656 0.10125 0.20212 1 0.0
O3 O-2 0.427 0.853 0.2985 1 0.0
